data_9004497
loop_
_publ_author_name
'Sherriff, B. L.'
'Sokolova, E. V.'
'Kabalov, Y. K.'
'Teertstra, D. K.'
'Kunath-Fandrei G'
'Goetz, S.'
'Jager, C.'

_publ_section_title
;
 Intermediate scapolite: 29Si MAS and 26Al SATRAS NMR spectroscopy
 and Rietveld structure-refinement
 Sample: PAM-4
;
_journal_name_full 'The Canadian Mineralogist'
_journal_page_first 1267
_journal_page_last 1283
_journal_volume 36
_journal_year 1998
_chemical_formula_sum 'Al3.68 Ca0.84 Cl0.84 K0.04 Na3.12 O24.24 S0.03 Si8.32'
_chemical_name_mineral Scapolite
_space_group_IT_number 87
_symmetry_space_group_name_Hall '-I 4'
_symmetry_space_group_name_H-M 'I 4/m'
_cell_angle_alpha 90
_cell_angle_beta 90
_cell_angle_gamma 90
_cell_formula_units_Z 2
_cell_length_a 12.0415
_cell_length_b 12.0415
_cell_length_c 7.5809
_cell_volume 1099.213
_database_code_amcsd 0005572
_exptl_crystal_density_diffrn 2.594
_cod_original_formula_sum '(Na3.12 K.04 Ca.84) Si8.32 Al3.68 S.03 Cl.84 O24.24'
_cod_database_code 9004497

loop_
_space_group_symop_operation_xyz
x,y,z
1/2+x,1/2+y,1/2+z
y,-x,-z
1/2+y,1/2-x,1/2-z
-y,x,z
1/2-y,1/2+x,1/2+z
x,y,-z
1/2+x,1/2+y,1/2-z
-x,-y,z
1/2-x,1/2-y,1/2+z
-y,x,-z
1/2-y,1/2+x,1/2-z
y,-x,z
1/2+y,1/2-x,1/2+z
-x,-y,-z
1/2-x,1/2-y,1/2-z

loop_
_atom_site_label
_atom_site_fract_x
_atom_site_fract_y
_atom_site_fract_z
_atom_site_occupancy
_atom_site_U_iso_or_equiv
_atom_site_type_symbol
_atom_site_attached_hydrogens
NaM 0.36880 0.29030 0.50000 0.78000 0.03926 Na 0
KM 0.36880 0.29030 0.50000 0.01000 0.03926 K 0
CaM 0.36880 0.29030 0.50000 0.21000 0.03926 Ca 0
SiT1 0.33940 0.40970 0.00000 1.00000 0.01393 Si 0
SiT2 0.66160 0.91130 0.79410 0.54000 0.02368 Si 0
AlT2 0.66160 0.91130 0.79410 0.46000 0.02368 Al 0
SA 0.50000 0.50000 0.50000 0.03000 0.07726 S 0
ClA 0.50000 0.50000 0.50000 0.84000 0.07726 Cl 0
O1 0.45720 0.35200 0.00000 1.00000 0.02026 O 0
O2 0.69140 0.87800 0.00000 1.00000 0.02153 O 0
O3 0.34970 0.94900 0.78310 1.00000 0.02280 O 0
O4 0.27250 0.37080 0.82410 1.00000 0.02533 O 0
O10 0.60000 0.51800 0.60600 0.03000 0.04433 O 0

loop_
_cod_changelog_entry_id
_cod_changelog_entry_author
_cod_changelog_entry_date
_cod_changelog_entry_text
1
;cod-tools version 3.8.0
Id: cif_guess_AMCSD_atom_types 9581 2023-05-17 12:35:41Z saulius
;
2023-05-23T09:16:38+03:00
;Derived atom types and hydrogen counts
from atom names that follow the AMCSD naming convention
(Wat == water, O-H == hydroxyl).
;

loop_
_cod_related_entry_id
_cod_related_entry_database
_cod_related_entry_code
1 AMCSD 0005572
